data_1551678
loop_
_publ_author_name
'MIKURIYA, Masahiro'
'KAIHARA, Noriaki'
'YAMAMOTO, Junya'
'TAKADA, Shohei'
'YOSHIOKA, Daisuke'
'TANAKA, Hidekazu'
'HANDA, Makoto'

_publ_section_title
;
 Synthesis and Crystal Structure of a Chain Complex of Molybdenum(II)
 Acetate and 1,2-Bis(4-pyridyl)ethane Aiming at N2-Adsorption Property
;
_journal_issue 0
_journal_name_full 'X-ray Structure Analysis Online'
_journal_page_first 31
_journal_paper_doi 10.2116/xraystruct.29.31
_journal_volume 29
_journal_year 2013
_chemical_formula_sum 'C20 H24 Mo2 N2 O8'
_chemical_formula_weight 612.29
_space_group_IT_number 2
_space_group_name_Hall '-P 1'
_space_group_name_H-M_alt 'P -1'
_symmetry_cell_setting triclinic
_symmetry_space_group_name_Hall '-P 1'
_symmetry_space_group_name_H-M 'P -1'
_atom_sites_solution_hydrogens geom
_atom_sites_solution_primary direct
_atom_sites_solution_secondary difmap
_audit_creation_method SHELXL-97
_cell_angle_alpha 73.412(3)
_cell_angle_beta 68.894(2)
_cell_angle_gamma 73.198(3)
_cell_formula_units_Z 1
_cell_length_a 7.8313(12)
_cell_length_b 8.5393(13)
_cell_length_c 9.9498(14)
_cell_measurement_temperature 293(2)
_cell_volume 581.86(15)
_computing_cell_refinement 'Bruker SMART'
_computing_data_collection 'Bruker SMART'
_computing_data_reduction 'Bruker SAINT'
_computing_molecular_graphics 'Bruker SHELXL'
_computing_publication_material 'Bruker SHELXL'
_computing_structure_refinement 'SHELXL-97 (Sheldrick, 1997)'
_computing_structure_solution 'SHELXS-97 (Sheldrick, 1990)'
_diffrn_ambient_temperature 293(2)
_diffrn_measured_fraction_theta_full 0.992
_diffrn_measured_fraction_theta_max 0.872
_diffrn_measurement_device_type 'CCD area detector'
_diffrn_measurement_method 'psi and omega scans'
_diffrn_radiation_monochromator graphite
_diffrn_radiation_source 'fine-focus sealed tube'
_diffrn_radiation_type MoK\a
_diffrn_radiation_wavelength 0.71073
_diffrn_reflns_av_R_equivalents 0.0138
_diffrn_reflns_av_sigmaI/netI 0.0440
_diffrn_reflns_limit_h_max 10
_diffrn_reflns_limit_h_min -9
_diffrn_reflns_limit_k_max 9
_diffrn_reflns_limit_k_min -11
_diffrn_reflns_limit_l_max 12
_diffrn_reflns_limit_l_min -13
_diffrn_reflns_number 3612
_diffrn_reflns_theta_full 25.00
_diffrn_reflns_theta_max 28.51
_diffrn_reflns_theta_min 2.24
_exptl_absorpt_coefficient_mu 1.125
_exptl_absorpt_correction_T_max 0.8958
_exptl_absorpt_correction_T_min 0.8405
_exptl_absorpt_correction_type empirical
_exptl_absorpt_process_details SADABS
_exptl_crystal_colour yellow
_exptl_crystal_density_diffrn 1.747
_exptl_crystal_density_method 'not measured'
_exptl_crystal_description block
_exptl_crystal_F_000 306
_exptl_crystal_size_max 0.16
_exptl_crystal_size_mid 0.11
_exptl_crystal_size_min 0.10
_refine_diff_density_max 0.946
_refine_diff_density_min -0.339
_refine_diff_density_rms 0.084
_refine_ls_extinction_method none
_refine_ls_goodness_of_fit_ref 0.929
_refine_ls_hydrogen_treatment constr
_refine_ls_matrix_type full
_refine_ls_number_parameters 145
_refine_ls_number_reflns 2580
_refine_ls_number_restraints 0
_refine_ls_restrained_S_all 0.929
_refine_ls_R_factor_all 0.0387
_refine_ls_R_factor_gt 0.0309
_refine_ls_shift/su_max 0.001
_refine_ls_shift/su_mean 0.000
_refine_ls_structure_factor_coef Fsqd
_refine_ls_weighting_details 'calc w=1/[\s^2^(Fo^2^)+(0.0335P)^2^+0.0000P] where P=(Fo^2^+2Fc^2^)/3'
_refine_ls_weighting_scheme calc
_refine_ls_wR_factor_gt 0.0665
_refine_ls_wR_factor_ref 0.0680
_reflns_number_gt 2116
_reflns_number_total 2580
_reflns_threshold_expression >2sigma(I)
_cod_data_source_file 29_31_1.txt
_cod_data_source_block moacebp
_cod_depositor_comments
;
The following automatic conversions were performed:

'_symmetry_cell_setting' value 'Triclinic' changed to 'triclinic'
according to
/home/andrius/struct/COD-crude-data/automatic-downloads/current/J-STAGE/lib/dictionaries/cif_core.dic
dictionary named 'cif_core.dic' version 2.4.2 from 2011-04-26.

Automatic conversion script
Id: cif_fix_values 6524 2018-11-02 12:15:13Z antanas 
;
_cod_original_sg_symbol_H-M P-1
_cod_database_code 1551678

loop_
_symmetry_equiv_pos_as_xyz
'x, y, z'
'-x, -y, -z'

loop_
_atom_site_label
_atom_site_type_symbol
_atom_site_fract_x
_atom_site_fract_y
_atom_site_fract_z
_atom_site_U_iso_or_equiv
_atom_site_adp_type
_atom_site_occupancy
_atom_site_symmetry_multiplicity
_atom_site_calc_flag
_atom_site_refinement_flags
Mo1 Mo -0.11819(3) 0.07476(3) 0.06024(3) 0.03668(10) Uani 1 1 d .
N1 N -0.4315(4) 0.2313(3) 0.2179(3) 0.0485(7) Uani 1 1 d .
O1 O -0.0024(3) 0.0254(3) 0.2343(2) 0.0445(5) Uani 1 1 d .
O2 O -0.2471(3) 0.1330(3) -0.1068(2) 0.0455(5) Uani 1 1 d .
O3 O 0.0003(3) 0.2891(3) -0.0321(2) 0.0444(5) Uani 1 1 d .
O4 O -0.2509(3) -0.1327(3) 0.1612(2) 0.0433(5) Uani 1 1 d .
C1 C 0.1602(4) -0.0648(4) 0.2179(3) 0.0457(8) Uani 1 1 d .
C2 C 0.2565(5) -0.0918(5) 0.3298(4) 0.0670(11) Uani 1 1 d .
H2A H 0.1761 -0.0334 0.4068 0.100 Uiso 1 1 calc R
H2B H 0.3701 -0.0504 0.2841 0.100 Uiso 1 1 calc R
H2C H 0.2855 -0.2091 0.3707 0.100 Uiso 1 1 calc R
C3 C 0.1646(5) 0.2701(4) -0.1215(3) 0.0444(7) Uani 1 1 d .
C4 C 0.2593(5) 0.4152(5) -0.1835(4) 0.0628(10) Uani 1 1 d .
H4A H 0.1781 0.5101 -0.1438 0.094 Uiso 1 1 calc R
H4B H 0.2877 0.4415 -0.2887 0.094 Uiso 1 1 calc R
H4C H 0.3731 0.3872 -0.1579 0.094 Uiso 1 1 calc R
C5 C -0.5683(5) 0.3209(5) 0.1643(4) 0.0678(11) Uani 1 1 d .
H5A H -0.5450 0.3422 0.0630 0.081 Uiso 1 1 calc R
C6 C -0.7441(6) 0.3854(6) 0.2485(5) 0.0842(14) Uani 1 1 d .
H6A H -0.8340 0.4513 0.2037 0.101 Uiso 1 1 calc R
C7 C -0.7857(5) 0.3524(5) 0.3973(4) 0.0658(11) Uani 1 1 d .
C8 C -0.6447(5) 0.2621(5) 0.4536(4) 0.0674(11) Uani 1 1 d .
H8A H -0.6652 0.2389 0.5547 0.081 Uiso 1 1 calc R
C9 C -0.4732(5) 0.2049(5) 0.3633(4) 0.0566(9) Uani 1 1 d .
H9A H -0.3796 0.1437 0.4059 0.068 Uiso 1 1 calc R
C10 C -0.9820(6) 0.4115(5) 0.4990(5) 0.0857(14) Uani 1 1 d .
H10A H -1.0751 0.3925 0.4657 0.103 Uiso 1 1 calc R
H10B H -0.9936 0.3464 0.5981 0.103 Uiso 1 1 calc R

loop_
_atom_site_aniso_label
_atom_site_aniso_U_11
_atom_site_aniso_U_22
_atom_site_aniso_U_33
_atom_site_aniso_U_23
_atom_site_aniso_U_13
_atom_site_aniso_U_12
Mo1 0.02716(14) 0.04115(17) 0.03833(15) -0.01782(12) -0.00438(10) 0.00048(10)
N1 0.0424(16) 0.0500(17) 0.0450(15) -0.0182(14) -0.0072(13) 0.0031(12)
O1 0.0396(12) 0.0548(14) 0.0406(11) -0.0189(11) -0.0101(10) -0.0057(10)
O2 0.0360(12) 0.0515(14) 0.0481(12) -0.0146(11) -0.0152(10) -0.0004(9)
O3 0.0380(12) 0.0419(13) 0.0501(12) -0.0188(10) -0.0063(10) -0.0031(9)
O4 0.0365(12) 0.0470(13) 0.0437(11) -0.0180(10) -0.0034(9) -0.0071(9)
C1 0.0411(19) 0.054(2) 0.0458(18) -0.0110(16) -0.0130(15) -0.0139(15)
C2 0.065(3) 0.089(3) 0.057(2) -0.014(2) -0.030(2) -0.016(2)
C3 0.0448(19) 0.051(2) 0.0409(17) -0.0135(16) -0.0133(14) -0.0112(15)
C4 0.065(3) 0.060(2) 0.066(2) -0.020(2) -0.009(2) -0.0247(19)
C5 0.051(2) 0.081(3) 0.0442(19) -0.0085(19) -0.0081(17) 0.0135(19)
C6 0.050(2) 0.094(3) 0.074(3) -0.011(3) -0.019(2) 0.029(2)
C7 0.044(2) 0.071(3) 0.065(2) -0.026(2) 0.0010(18) 0.0043(18)
C8 0.059(2) 0.087(3) 0.049(2) -0.032(2) -0.0069(18) 0.001(2)
C9 0.0411(19) 0.072(3) 0.056(2) -0.0261(19) -0.0158(16) 0.0044(16)
C10 0.053(3) 0.078(3) 0.104(3) -0.026(3) 0.001(2) -0.005(2)

loop_
_atom_type_symbol
_atom_type_description
_atom_type_scat_dispersion_real
_atom_type_scat_dispersion_imag
_atom_type_scat_source
C C 0.0033 0.0016 'International Tables Vol C Tables 4.2.6.8 and 6.1.1.4'
H H 0.0000 0.0000 'International Tables Vol C Tables 4.2.6.8 and 6.1.1.4'
N N 0.0061 0.0033 'International Tables Vol C Tables 4.2.6.8 and 6.1.1.4'
O O 0.0106 0.0060 'International Tables Vol C Tables 4.2.6.8 and 6.1.1.4'
Mo Mo -1.6832 0.6857 'International Tables Vol C Tables 4.2.6.8 and 6.1.1.4'

loop_
_geom_angle_atom_site_label_1
_geom_angle_atom_site_label_2
_geom_angle_atom_site_label_3
_geom_angle
_geom_angle_site_symmetry_1
_geom_angle_site_symmetry_3
Mo1 Mo1 O3 92.39(6) 2 .
Mo1 Mo1 O2 91.41(6) 2 .
O3 Mo1 O2 91.54(8) . .
Mo1 Mo1 O1 91.84(6) 2 .
O3 Mo1 O1 88.22(8) . .
O2 Mo1 O1 176.74(8) . .
Mo1 Mo1 O4 90.93(6) 2 .
O3 Mo1 O4 176.67(7) . .
O2 Mo1 O4 88.64(8) . .
O1 Mo1 O4 91.41(8) . .
Mo1 Mo1 N1 173.26(6) 2 .
O3 Mo1 N1 94.22(8) . .
O2 Mo1 N1 87.11(8) . .
O1 Mo1 N1 89.67(8) . .
O4 Mo1 N1 82.46(8) . .
C5 N1 C9 115.1(3) . .
C5 N1 Mo1 123.0(2) . .
C9 N1 Mo1 121.1(2) . .
C1 O1 Mo1 117.1(2) . .
C1 O2 Mo1 117.5(2) 2 .
C3 O3 Mo1 116.8(2) . .
C3 O4 Mo1 117.5(2) 2 .
O1 C1 O2 122.0(3) . 2
O1 C1 C2 119.8(3) . .
O2 C1 C2 118.2(3) 2 .
C1 C2 H2A 109.5 . .
C1 C2 H2B 109.5 . .
H2A C2 H2B 109.5 . .
C1 C2 H2C 109.5 . .
H2A C2 H2C 109.5 . .
H2B C2 H2C 109.5 . .
O4 C3 O3 122.3(3) 2 .
O4 C3 C4 118.7(3) 2 .
O3 C3 C4 119.0(3) . .
C3 C4 H4A 109.5 . .
C3 C4 H4B 109.5 . .
H4A C4 H4B 109.5 . .
C3 C4 H4C 109.5 . .
H4A C4 H4C 109.5 . .
H4B C4 H4C 109.5 . .
N1 C5 C6 124.2(3) . .
N1 C5 H5A 117.9 . .
C6 C5 H5A 117.9 . .
C7 C6 C5 119.7(4) . .
C7 C6 H6A 120.1 . .
C5 C6 H6A 120.1 . .
C8 C7 C6 116.5(3) . .
C8 C7 C10 120.8(4) . .
C6 C7 C10 122.7(4) . .
C7 C8 C9 120.5(3) . .
C7 C8 H8A 119.7 . .
C9 C8 H8A 119.7 . .
N1 C9 C8 123.9(3) . .
N1 C9 H9A 118.1 . .
C8 C9 H9A 118.1 . .
C10 C10 C7 111.6(4) 2_366 .
C10 C10 H10A 109.3 2_366 .
C7 C10 H10A 109.3 . .
C10 C10 H10B 109.3 2_366 .
C7 C10 H10B 109.3 . .
H10A C10 H10B 108.0 . .

loop_
_geom_bond_atom_site_label_1
_geom_bond_atom_site_label_2
_geom_bond_distance
_geom_bond_site_symmetry_2
Mo1 Mo1 2.0984(5) 2
Mo1 O3 2.112(2) .
Mo1 O2 2.115(2) .
Mo1 O1 2.120(2) .
Mo1 O4 2.127(2) .
Mo1 N1 2.607(3) .
N1 C5 1.312(4) .
N1 C9 1.329(4) .
O1 C1 1.263(4) .
O2 C1 1.273(4) 2
O3 C3 1.269(4) .
O4 C3 1.266(4) 2
C1 O2 1.273(4) 2
C1 C2 1.490(4) .
C2 H2A 0.9600 .
C2 H2B 0.9600 .
C2 H2C 0.9600 .
C3 O4 1.266(4) 2
C3 C4 1.494(4) .
C4 H4A 0.9600 .
C4 H4B 0.9600 .
C4 H4C 0.9600 .
C5 C6 1.376(5) .
C5 H5A 0.9300 .
C6 C7 1.359(5) .
C6 H6A 0.9300 .
C7 C8 1.354(5) .
C7 C10 1.538(5) .
C8 C9 1.361(4) .
C8 H8A 0.9300 .
C9 H9A 0.9300 .
C10 C10 1.460(8) 2_366
C10 H10A 0.9700 .
C10 H10B 0.9700 .
